data_4064144
loop_
_publ_author_name
'Pelz, Simon'
'Mohr, Fabian'

_publ_section_title
;
 &#x201C;Oxide Route&#x201D; for the Preparation of Mercury(II)
 N-Heterocyclic Carbene Complexes
;
_journal_issue 3
_journal_name_full Organometallics
_journal_page_first 383
_journal_paper_doi 10.1021/om101154z
_journal_volume 30
_journal_year 2011
_chemical_formula_moiety '2(C13.5 H18 Cl Hg0.5 N)'
_chemical_formula_sum 'C27 H36 Cl2 Hg N2'
_chemical_formula_weight 660.07
_space_group_IT_number 15
_symmetry_cell_setting monoclinic
_symmetry_space_group_name_Hall '-C 2yc'
_symmetry_space_group_name_H-M 'C 1 2/c 1'
_atom_sites_solution_hydrogens geom
_atom_sites_solution_primary direct
_atom_sites_solution_secondary difmap
_audit_creation_method SHELXL-97
_cell_angle_alpha 90.00
_cell_angle_beta 90.741(3)
_cell_angle_gamma 90.00
_cell_formula_units_Z 4
_cell_length_a 16.9962(6)
_cell_length_b 9.0432(3)
_cell_length_c 17.1910(5)
_cell_measurement_reflns_used 3215
_cell_measurement_temperature 150
_cell_measurement_theta_max 29.3145
_cell_measurement_theta_min 3.3428
_cell_volume 2642.04(15)
_computing_cell_refinement
;
CrysAlisPro, Oxford Diffraction Ltd.,
Version 1.171.33.55 (release 05-01-2010 CrysAlis171 .NET)
(compiled Jan  5 2010,16:28:46)
;
_computing_data_collection
;
CrysAlisPro, Oxford Diffraction Ltd.,
Version 1.171.33.55 (release 05-01-2010 CrysAlis171 .NET)
(compiled Jan  5 2010,16:28:46)
;
_computing_data_reduction
;
CrysAlisPro, Oxford Diffraction Ltd.,
Version 1.171.33.55 (release 05-01-2010 CrysAlis171 .NET)
(compiled Jan  5 2010,16:28:46)
;
_computing_molecular_graphics
;
OLEX2: a complete structure solution, refinement and analysis program.
Dolomanov et al., J. Appl. Cryst. (2009). 42, 339-341
;
_computing_publication_material
;
OLEX2: a complete structure solution, refinement and analysis program.
Dolomanov et al., J. Appl. Cryst. (2009). 42, 339-341
;
_computing_structure_refinement 'SHELXL-97 (Sheldrick, 1997)'
_computing_structure_solution 'A short history of SHELX (Sheldrick, 2007)'
_diffrn_ambient_temperature 150
_diffrn_detector_area_resol_mean 16.2705
_diffrn_measured_fraction_theta_full 0.996
_diffrn_measured_fraction_theta_max 0.828
_diffrn_measurement_details
;
1 omega   -4.00   71.00   1.0000  100.0000
omega____ theta____ kappa____ phi______ frames
-       17.8225   77.0000 -120.0000 75

2 omega  -94.00  -64.00   1.0000  100.0000
omega____ theta____ kappa____ phi______ frames
-      -19.5412  179.0000   60.0000 30

3 omega  -82.00   45.00   1.0000  100.0000
omega____ theta____ kappa____ phi______ frames
-      -19.5412    0.0000   60.0000 127
;
_diffrn_measurement_device_type 'Xcalibur, Eos, Gemini ultra'
_diffrn_measurement_method '\w scans'
_diffrn_orient_matrix_UB_11 0.0014295
_diffrn_orient_matrix_UB_12 0.0681433
_diffrn_orient_matrix_UB_13 -0.0204082
_diffrn_orient_matrix_UB_21 -0.0307198
_diffrn_orient_matrix_UB_22 0.0279889
_diffrn_orient_matrix_UB_23 0.023321
_diffrn_orient_matrix_UB_31 0.0282191
_diffrn_orient_matrix_UB_32 0.0270412
_diffrn_orient_matrix_UB_33 0.0272115
_diffrn_radiation_monochromator graphite
_diffrn_radiation_source 'fine-focus sealed tube'
_diffrn_radiation_type 'Mo K\a'
_diffrn_radiation_wavelength 0.7107
_diffrn_reflns_av_R_equivalents 0.0299
_diffrn_reflns_av_sigmaI/netI 0.0506
_diffrn_reflns_limit_h_max 21
_diffrn_reflns_limit_h_min -23
_diffrn_reflns_limit_k_max 12
_diffrn_reflns_limit_k_min -8
_diffrn_reflns_limit_l_max 23
_diffrn_reflns_limit_l_min -23
_diffrn_reflns_number 5893
_diffrn_reflns_theta_full 25.05
_diffrn_reflns_theta_max 29.38
_diffrn_reflns_theta_min 3.35
_exptl_absorpt_coefficient_mu 6.045
_exptl_absorpt_correction_T_max 1.0
_exptl_absorpt_correction_T_min 0.88662
_exptl_absorpt_correction_type multi-scan
_exptl_absorpt_process_details
;
CrysAlisPro, Oxford Diffraction Ltd.,
Version 1.171.33.55 (release 05-01-2010 CrysAlis171 .NET)
(compiled Jan  5 2010,16:28:46)
Empirical absorption correction using spherical harmonics,
implemented in SCALE3 ABSPACK scaling algorithm.
;
_exptl_crystal_colour colourless
_exptl_crystal_colour_primary colourless
_exptl_crystal_density_diffrn 1.659
_exptl_crystal_density_method 'not measured'
_exptl_crystal_description block
_exptl_crystal_F_000 1304
_exptl_crystal_size_max 0.03
_exptl_crystal_size_mid 0.03
_exptl_crystal_size_min 0.02
_refine_diff_density_max 1.103
_refine_diff_density_min -0.544
_refine_diff_density_rms 0.102
_refine_ls_extinction_method none
_refine_ls_goodness_of_fit_ref 0.870
_refine_ls_hydrogen_treatment constr
_refine_ls_matrix_type full
_refine_ls_number_parameters 150
_refine_ls_number_reflns 3024
_refine_ls_number_restraints 0
_refine_ls_restrained_S_all 0.870
_refine_ls_R_factor_all 0.0381
_refine_ls_R_factor_gt 0.0219
_refine_ls_shift/su_max 0.000
_refine_ls_shift/su_mean 0.000
_refine_ls_structure_factor_coef Fsqd
_refine_ls_weighting_details
;
calc w=1/[\s^2^(Fo^2^)+(0.0157P)^2^+0.0000P] where P=(Fo^2^+2Fc^2^)/3
;
_refine_ls_weighting_scheme calc
_refine_ls_wR_factor_gt 0.0394
_refine_ls_wR_factor_ref 0.0410
_reflns_number_gt 2167
_reflns_number_total 3024
_reflns_threshold_expression >2sigma(I)
_cod_data_source_file om101154z_si_001.cif
_cod_data_source_block SP2
_cod_depositor_comments
;
The following automatic conversions were performed:

'_symmetry_cell_setting' value 'Monoclinic' changed to 'monoclinic'
according to /home/saulius/struct/CIF-dictionaries/cif_core.dic
dictionary named 'cif_core.dic' version 2.4.1 from 2010-06-29.

Automatic conversion script
Id: cif_fix_values 1715 2011-07-08 13:25:40Z adriana 
;
_cod_original_cell_volume 2642.03(15)
_cod_database_code 4064144

loop_
_space_group_symop_id
_space_group_symop_operation_xyz
1 'x, y, z'
2 '-x, y, -z+1/2'
3 'x+1/2, y+1/2, z'
4 '-x+1/2, y+1/2, -z+1/2'
5 '-x, -y, -z'
6 'x, -y, z-1/2'
7 '-x+1/2, -y+1/2, -z'
8 'x+1/2, -y+1/2, z-1/2'

loop_
_atom_site_label
_atom_site_type_symbol
_atom_site_fract_x
_atom_site_fract_y
_atom_site_fract_z
_atom_site_U_iso_or_equiv
_atom_site_adp_type
_atom_site_occupancy
_atom_site_symmetry_multiplicity
_atom_site_calc_flag
_atom_site_refinement_flags
Hg1 Hg 0.5000 0.49537(2) 0.2500 0.02238(6) Uani 1 2 d S
Cl1 Cl 0.60048(5) 0.67183(9) 0.28991(5) 0.0308(2) Uani 1 1 d .
C3 C 0.53895(17) 0.2260(3) 0.38778(15) 0.0146(6) Uani 1 1 d .
N1 N 0.51699(13) 0.1749(3) 0.31019(13) 0.0146(5) Uani 1 1 d .
C13 C 0.74630(19) 0.3714(4) 0.34693(19) 0.0301(8) Uani 1 1 d .
H13A H 0.7245 0.4716 0.3493 0.045 Uiso 1 1 calc R
H13B H 0.7812 0.3636 0.3022 0.045 Uiso 1 1 calc R
H13C H 0.7762 0.3507 0.3948 0.045 Uiso 1 1 calc R
C4 C 0.61715(17) 0.2714(3) 0.40013(16) 0.0174(6) Uani 1 1 d .
C5 C 0.63552(19) 0.3188(4) 0.47530(17) 0.0253(7) Uani 1 1 d .
H5 H 0.6877 0.3501 0.4870 0.030 Uiso 1 1 calc R
C2 C 0.51060(16) 0.0285(3) 0.28782(16) 0.0174(7) Uani 1 1 d .
H2 H 0.5195 -0.0558 0.3197 0.021 Uiso 1 1 calc R
C8 C 0.48110(18) 0.2269(3) 0.44422(17) 0.0180(7) Uani 1 1 d .
C9 C 0.39645(17) 0.1778(4) 0.42708(17) 0.0202(7) Uani 1 1 d .
H9 H 0.3975 0.1053 0.3832 0.024 Uiso 1 1 calc R
C10 C 0.3595(2) 0.1020(4) 0.49661(19) 0.0319(8) Uani 1 1 d .
H10A H 0.3080 0.0622 0.4814 0.048 Uiso 1 1 calc R
H10C H 0.3532 0.1738 0.5388 0.048 Uiso 1 1 calc R
H10B H 0.3937 0.0212 0.5144 0.048 Uiso 1 1 calc R
C11 C 0.34616(18) 0.3088(4) 0.4018(2) 0.0324(8) Uani 1 1 d .
H11A H 0.2927 0.2748 0.3895 0.049 Uiso 1 1 calc R
H11B H 0.3690 0.3545 0.3555 0.049 Uiso 1 1 calc R
H11C H 0.3445 0.3816 0.4440 0.049 Uiso 1 1 calc R
C12 C 0.67913(17) 0.2595(4) 0.33818(17) 0.0210(7) Uani 1 1 d .
H12 H 0.6528 0.2776 0.2867 0.025 Uiso 1 1 calc R
C6 C 0.58023(19) 0.3215(4) 0.53313(18) 0.0268(8) Uani 1 1 d .
H6 H 0.5949 0.3548 0.5837 0.032 Uiso 1 1 calc R
C7 C 0.50316(19) 0.2761(4) 0.51852(15) 0.0233(8) Uani 1 1 d .
H7 H 0.4656 0.2786 0.5589 0.028 Uiso 1 1 calc R
C14 C 0.71367(19) 0.1027(4) 0.33670(19) 0.0289(8) Uani 1 1 d .
H14A H 0.6718 0.0315 0.3247 0.043 Uiso 1 1 calc R
H14C H 0.7371 0.0796 0.3877 0.043 Uiso 1 1 calc R
H14B H 0.7542 0.0969 0.2968 0.043 Uiso 1 1 calc R
C1 C 0.5000 0.2643(4) 0.2500 0.0135(8) Uani 1 2 d S

loop_
_atom_site_aniso_label
_atom_site_aniso_U_11
_atom_site_aniso_U_22
_atom_site_aniso_U_33
_atom_site_aniso_U_23
_atom_site_aniso_U_13
_atom_site_aniso_U_12
Hg1 0.03773(10) 0.01148(8) 0.01813(7) 0.000 0.00821(6) 0.000
Cl1 0.0263(4) 0.0211(4) 0.0451(5) -0.0062(4) 0.0038(4) -0.0024(4)
C3 0.0216(17) 0.0110(14) 0.0111(13) -0.0014(12) -0.0047(12) 0.0027(12)
N1 0.0178(13) 0.0133(13) 0.0127(11) 0.0019(10) -0.0008(10) 0.0006(10)
C13 0.0261(19) 0.032(2) 0.0322(18) 0.0059(17) -0.0021(15) -0.0003(16)
C4 0.0207(17) 0.0155(15) 0.0159(14) 0.0054(13) -0.0025(12) 0.0022(13)
C5 0.0239(18) 0.0293(19) 0.0226(15) -0.0016(15) -0.0076(14) -0.0054(15)
C2 0.0222(15) 0.0093(18) 0.0208(13) 0.0018(12) -0.0002(11) 0.0012(12)
C8 0.0213(17) 0.0173(16) 0.0154(14) 0.0007(13) -0.0019(13) 0.0039(13)
C9 0.0189(16) 0.0200(16) 0.0216(15) -0.0023(14) 0.0012(13) 0.0002(13)
C10 0.032(2) 0.031(2) 0.0332(19) 0.0046(17) 0.0002(16) -0.0099(16)
C11 0.0232(18) 0.034(2) 0.040(2) 0.0060(18) 0.0021(15) -0.0002(16)
C12 0.0180(16) 0.0286(18) 0.0162(15) 0.0045(14) -0.0038(12) -0.0020(14)
C6 0.034(2) 0.0299(19) 0.0162(15) -0.0035(15) -0.0044(14) -0.0027(16)
C7 0.0271(18) 0.0331(19) 0.0099(18) -0.0037(12) 0.0068(17) 0.0025(15)
C14 0.0253(18) 0.035(2) 0.0268(17) -0.0041(16) 0.0061(14) -0.0024(15)
C1 0.014(2) 0.011(2) 0.0156(19) 0.000 0.0008(16) 0.000

loop_
_atom_type_symbol
_atom_type_description
_atom_type_scat_dispersion_real
_atom_type_scat_dispersion_imag
_atom_type_scat_source
C C 0.0033 0.0016 'International Tables Vol C Tables 4.2.6.8 and 6.1.1.4'
H H 0.0000 0.0000 'International Tables Vol C Tables 4.2.6.8 and 6.1.1.4'
N N 0.0061 0.0033 'International Tables Vol C Tables 4.2.6.8 and 6.1.1.4'
Hg Hg -2.3894 9.2266 'International Tables Vol C Tables 4.2.6.8 and 6.1.1.4'
Cl Cl 0.1484 0.1585 'International Tables Vol C Tables 4.2.6.8 and 6.1.1.4'

loop_
_geom_angle_atom_site_label_1
_geom_angle_atom_site_label_2
_geom_angle_atom_site_label_3
_geom_angle
_geom_angle_site_symmetry_1
_geom_angle_site_symmetry_3
Cl1 Hg1 Cl1 97.89(4) . 2_655
C3 C4 C12 122.6(2) . .
C3 C8 C9 122.4(3) . .
C3 C8 C7 117.1(3) . .
N1 C2 H2 126.6 . .
N1 C1 Hg1 127.06(17) 2_655 .
N1 C1 Hg1 127.06(17) . .
N1 C1 N1 105.9(3) 2_655 .
C13 C12 H12 107.7 . .
C13 C12 C14 109.1(2) . .
H13A C13 H13B 109.5 . .
H13A C13 H13C 109.5 . .
H13B C13 H13C 109.5 . .
C4 C3 N1 117.5(3) . .
C4 C5 H5 119.0 . .
C4 C12 C13 114.1(3) . .
C4 C12 H12 107.7 . .
C4 C12 C14 110.4(3) . .
C5 C4 C3 115.5(3) . .
C5 C4 C12 121.7(3) . .
C5 C6 H6 119.5 . .
C5 C6 C7 120.9(3) . .
C2 N1 C3 125.3(2) . .
C2 C2 N1 106.74(14) 2_655 .
C2 C2 H2 126.6 2_655 .
C8 C3 N1 117.8(2) . .
C8 C3 C4 124.7(3) . .
C8 C9 H9 108.0 . .
C8 C7 H7 120.0 . .
C9 C10 H10A 109.5 . .
C9 C10 H10C 109.5 . .
C9 C10 H10B 109.5 . .
C9 C11 H11A 109.5 . .
C9 C11 H11B 109.5 . .
C9 C11 H11C 109.5 . .
C10 C9 C8 112.1(2) . .
C10 C9 H9 108.0 . .
C10 C9 C11 109.9(3) . .
H10A C10 H10C 109.5 . .
H10A C10 H10B 109.5 . .
H10C C10 H10B 109.5 . .
C11 C9 C8 110.6(3) . .
C11 C9 H9 108.0 . .
H11A C11 H11B 109.5 . .
H11A C11 H11C 109.5 . .
H11B C11 H11C 109.5 . .
C12 C13 H13A 109.5 . .
C12 C13 H13B 109.5 . .
C12 C13 H13C 109.5 . .
C12 C14 H14A 109.5 . .
C12 C14 H14C 109.5 . .
C12 C14 H14B 109.5 . .
C6 C5 C4 121.9(3) . .
C6 C5 H5 119.0 . .
C6 C7 C8 119.9(3) . .
C6 C7 H7 120.0 . .
C7 C8 C9 120.5(3) . .
C7 C6 H6 119.5 . .
C14 C12 H12 107.7 . .
H14A C14 H14C 109.5 . .
H14A C14 H14B 109.5 . .
H14C C14 H14B 109.5 . .
C1 Hg1 Cl1 131.05(2) . 2_655
C1 Hg1 Cl1 131.06(2) . .
C1 N1 C3 124.4(2) . .
C1 N1 C2 110.3(2) . .

loop_
_geom_bond_atom_site_label_1
_geom_bond_atom_site_label_2
_geom_bond_distance
_geom_bond_site_symmetry_2
Hg1 Cl1 2.4297(8) .
Hg1 Cl1 2.4297(8) 2_655
Hg1 C1 2.090(4) .
C3 N1 1.456(3) .
C3 C4 1.405(4) .
C3 C8 1.390(4) .
N1 C2 1.382(3) .
N1 C1 1.342(3) .
C13 H13A 0.9800 .
C13 H13B 0.9800 .
C13 H13C 0.9800 .
C13 C12 1.532(4) .
C4 C5 1.393(4) .
C4 C12 1.511(4) .
C5 H5 0.9500 .
C5 C6 1.377(4) .
C2 C2 1.345(5) 2_655
C2 H2 0.9500 .
C8 C9 1.531(4) .
C8 C7 1.399(4) .
C9 H9 1.0000 .
C9 C10 1.520(4) .
C9 C11 1.522(4) .
C10 H10A 0.9800 .
C10 H10C 0.9800 .
C10 H10B 0.9800 .
C11 H11A 0.9800 .
C11 H11B 0.9800 .
C11 H11C 0.9800 .
C12 H12 1.0000 .
C12 C14 1.535(4) .
C6 H6 0.9500 .
C6 C7 1.393(4) .
C7 H7 0.9500 .
C14 H14A 0.9800 .
C14 H14C 0.9800 .
C14 H14B 0.9800 .
C1 N1 1.341(3) 2_655
